data_7720555
loop_
_publ_author_name
'Hoffman, Nicholas A.'
'Emslie, David J. H.'

_publ_section_title
;
 Gold(I) alkoxide and thiolate complexes as potential atomic layer
 deposition precursors.
;
_journal_issue 3
_journal_name_full 'Dalton transactions (Cambridge, England : 2003)'
_journal_page_first 1234
_journal_page_last 1247
_journal_paper_doi 10.1039/d5dt02836a
_journal_volume 55
_journal_year 2026
_chemical_formula_moiety 'C13 H30 Au P S'
_chemical_formula_sum 'C13 H30 Au P S'
_chemical_formula_weight 446.36
_space_group_crystal_system monoclinic
_space_group_IT_number 14
_space_group_name_Hall '-P 2ybc'
_space_group_name_H-M_alt 'P 1 21/c 1'
_atom_sites_solution_hydrogens geom
_atom_sites_solution_primary dual
_audit_creation_date 2025-11-11
_audit_creation_method
;
Olex2 1.5
(compiled 2025.07.13 svn.rb7424aed for OlexSys, GUI svn.r7314)
;
_audit_update_record
;
2025-11-14 deposited with the CCDC.	2025-12-16 downloaded from the CCDC.
;
_cell_angle_alpha 90
_cell_angle_beta 90.258(9)
_cell_angle_gamma 90
_cell_formula_units_Z 4
_cell_length_a 9.3457(19)
_cell_length_b 10.051(2)
_cell_length_c 18.098(4)
_cell_measurement_reflns_used 9765
_cell_measurement_temperature 100.00
_cell_measurement_theta_max 30.51
_cell_measurement_theta_min 2.98
_cell_volume 1700.0(6)
_computing_cell_refinement 'SAINT V8.40B (2, 2016)'
_computing_data_reduction 'SAINT V8.40B (2, 2016)'
_computing_molecular_graphics 'Olex2 1.5 (Dolomanov et al., 2009)'
_computing_publication_material 'Olex2 1.5 (Dolomanov et al., 2009)'
_computing_structure_refinement 'SHELXL 2019/3 (Sheldrick, 2015)'
_computing_structure_solution 'SHELXT 2018/2 (Sheldrick, 2018)'
_diffrn_ambient_temperature 100.00
_diffrn_measured_fraction_theta_full 0.998
_diffrn_measured_fraction_theta_max 0.999
_diffrn_measurement_device_type 'Bruker Dual Source D8 Venture'
_diffrn_measurement_method '\f and \w scans'
_diffrn_radiation_type MoK\a
_diffrn_radiation_wavelength 0.71073
_diffrn_reflns_av_R_equivalents 0.0487
_diffrn_reflns_av_unetI/netI 0.0201
_diffrn_reflns_Laue_measured_fraction_full 0.998
_diffrn_reflns_Laue_measured_fraction_max 0.999
_diffrn_reflns_limit_h_max 12
_diffrn_reflns_limit_h_min -12
_diffrn_reflns_limit_k_max 13
_diffrn_reflns_limit_k_min -13
_diffrn_reflns_limit_l_max 25
_diffrn_reflns_limit_l_min -25
_diffrn_reflns_number 67417
_diffrn_reflns_point_group_measured_fraction_full 0.998
_diffrn_reflns_point_group_measured_fraction_max 0.999
_diffrn_reflns_theta_full 25.242
_diffrn_reflns_theta_max 29.575
_diffrn_reflns_theta_min 2.179
_exptl_absorpt_coefficient_mu 8.850
_exptl_absorpt_correction_T_max 0.7461
_exptl_absorpt_correction_T_min 0.4900
_exptl_absorpt_correction_type multi-scan
_exptl_absorpt_process_details
;
SADABS-2016/2 (Bruker,2016/2) was used for absorption correction.
wR2(int) was 0.0974 before and 0.0543 after correction.
The Ratio of minimum to maximum transmission is 0.6567.
The \l/2 correction factor is Not present.
;
_exptl_crystal_colour 'clear colourless'
_exptl_crystal_colour_lustre clear
_exptl_crystal_colour_primary colourless
_exptl_crystal_density_diffrn 1.744
_exptl_crystal_description plate
_exptl_crystal_F_000 872
_exptl_crystal_preparation 'Hot hexanes cooled to -35C'
_exptl_crystal_recrystallization_method 'Hot hexanes cooled to -35C'
_exptl_crystal_size_max 0.2
_exptl_crystal_size_mid 0.08
_exptl_crystal_size_min 0.05
_refine_diff_density_max 0.837
_refine_diff_density_min -0.582
_refine_diff_density_rms 0.076
_refine_ls_extinction_coef 0.00168(8)
_refine_ls_extinction_expression Fc^*^=kFc[1+0.001xFc^2^\l^3^/sin(2\q)]^-1/4^
_refine_ls_extinction_method 'SHELXL-2019/2 (Sheldrick 2019)'
_refine_ls_goodness_of_fit_ref 1.075
_refine_ls_hydrogen_treatment constr
_refine_ls_matrix_type full
_refine_ls_number_parameters 155
_refine_ls_number_reflns 4756
_refine_ls_number_restraints 0
_refine_ls_restrained_S_all 1.075
_refine_ls_R_factor_all 0.0129
_refine_ls_R_factor_gt 0.0117
_refine_ls_shift/su_max 0.005
_refine_ls_shift/su_mean 0.000
_refine_ls_structure_factor_coef Fsqd
_refine_ls_weighting_details 'w=1/[\s^2^(Fo^2^)+0.7365P] where P=(Fo^2^+2Fc^2^)/3'
_refine_ls_weighting_scheme calc
_refine_ls_wR_factor_gt 0.0269
_refine_ls_wR_factor_ref 0.0273
_reflns_Friedel_coverage 0.000
_reflns_number_gt 4498
_reflns_number_total 4756
_reflns_threshold_expression 'I > 2\s(I)'
_cod_data_source_file d5dt02836a2.cif
_cod_data_source_block Au_StBu_PiPr3
_cod_database_code 7720555
_shelx_shelxl_version_number 2019/3
_shelx_space_group_comment
;
The symmetry employed for this shelxl refinement is uniquely defined
by the following loop, which should always be used as a source of
symmetry information in preference to the above space-group names.
They are only intended as comments.
;
_shelx_estimated_absorpt_t_max 0.666
_shelx_estimated_absorpt_t_min 0.271
_olex2_refinement_description
;
1. Fixed Uiso
 At 1.2 times of:
  All C(H) groups
 At 1.5 times of:
  All C(H,H,H) groups
2.a Ternary CH refined with riding coordinates:
 C5(H5), C8(H8), C11(H11)
2.b Idealised Me refined as rotating group:
 C2(H2A,H2B,H2C), C3(H3A,H3B,H3C), C4(H4A,H4B,H4C), C6(H6A,H6B,H6C), C7(H7A,
 H7B,H7C), C9(H9A,H9B,H9C), C10(H10A,H10B,H10C), C12(H12A,H12B,H12C), C13(H13A,
 H13B,H13C)
;
_olex2_submission_special_instructions 'No special instructions were received'

loop_
_space_group_symop_operation_xyz
'x, y, z'
'-x, y+1/2, -z+1/2'
'-x, -y, -z'
'x, -y-1/2, z-1/2'

loop_
_atom_site_label
_atom_site_type_symbol
_atom_site_fract_x
_atom_site_fract_y
_atom_site_fract_z
_atom_site_U_iso_or_equiv
_atom_site_adp_type
_atom_site_occupancy
_atom_site_site_symmetry_order
_atom_site_calc_flag
_atom_site_refinement_flags_posn
_atom_site_refinement_flags_adp
_atom_site_refinement_flags_occupancy
_atom_site_disorder_assembly
_atom_site_disorder_group
Au1 Au 0.37527(2) 0.50782(2) 0.37692(2) 0.01334(2) Uani 1 1 d . . . . .
S1 S 0.29212(4) 0.29362(3) 0.36386(2) 0.01684(6) Uani 1 1 d . . . . .
P1 P 0.45454(4) 0.72092(3) 0.38641(2) 0.01261(6) Uani 1 1 d . . . . .
C1 C 0.09641(15) 0.31379(14) 0.35769(7) 0.0173(3) Uani 1 1 d . . . . .
C2 C 0.05557(18) 0.40108(17) 0.29157(9) 0.0274(3) Uani 1 1 d . . . . .
H2A H 0.099100 0.489209 0.297310 0.041 Uiso 1 1 calc R U . . .
H2B H -0.048750 0.410135 0.289109 0.041 Uiso 1 1 calc R U . . .
H2C H 0.090214 0.359797 0.245978 0.041 Uiso 1 1 calc R U . . .
C3 C 0.03899(17) 0.37651(16) 0.42849(8) 0.0252(3) Uani 1 1 d . . . . .
H3A H 0.068085 0.322462 0.471047 0.038 Uiso 1 1 calc R U . . .
H3B H -0.065680 0.380682 0.425988 0.038 Uiso 1 1 calc R U . . .
H3C H 0.077743 0.466612 0.433847 0.038 Uiso 1 1 calc R U . . .
C4 C 0.03412(18) 0.17412(15) 0.34820(9) 0.0262(3) Uani 1 1 d . . . . .
H4A H 0.071085 0.134356 0.302673 0.039 Uiso 1 1 calc R U . . .
H4B H -0.070450 0.179610 0.345306 0.039 Uiso 1 1 calc R U . . .
H4C H 0.061804 0.118873 0.390528 0.039 Uiso 1 1 calc R U . . .
C5 C 0.34690(16) 0.81723(14) 0.45224(7) 0.0168(3) Uani 1 1 d . . . . .
H5 H 0.380077 0.911793 0.450981 0.020 Uiso 1 1 calc R U . . .
C6 C 0.36756(17) 0.76390(16) 0.53113(7) 0.0223(3) Uani 1 1 d . . . . .
H6A H 0.343752 0.668967 0.532371 0.033 Uiso 1 1 calc R U . . .
H6B H 0.304703 0.812410 0.564937 0.033 Uiso 1 1 calc R U . . .
H6C H 0.467409 0.776291 0.546409 0.033 Uiso 1 1 calc R U . . .
C7 C 0.18839(17) 0.81382(16) 0.43046(8) 0.0233(3) Uani 1 1 d . . . . .
H7A H 0.176226 0.852726 0.381179 0.035 Uiso 1 1 calc R U . . .
H7B H 0.132739 0.865092 0.466329 0.035 Uiso 1 1 calc R U . . .
H7C H 0.154769 0.721469 0.429942 0.035 Uiso 1 1 calc R U . . .
C8 C 0.44961(16) 0.81196(13) 0.29761(7) 0.0160(2) Uani 1 1 d . . . . .
H8 H 0.544323 0.797006 0.273497 0.019 Uiso 1 1 calc R U . . .
C9 C 0.33592(17) 0.75662(15) 0.24477(7) 0.0222(3) Uani 1 1 d . . . . .
H9A H 0.350866 0.660839 0.238243 0.033 Uiso 1 1 calc R U . . .
H9B H 0.343507 0.801382 0.196842 0.033 Uiso 1 1 calc R U . . .
H9C H 0.240614 0.772218 0.265405 0.033 Uiso 1 1 calc R U . . .
C10 C 0.43164(19) 0.96271(15) 0.30530(8) 0.0226(3) Uani 1 1 d . . . . .
H10A H 0.334570 0.982683 0.322288 0.034 Uiso 1 1 calc R U . . .
H10B H 0.447560 1.005181 0.257292 0.034 Uiso 1 1 calc R U . . .
H10C H 0.501304 0.996770 0.341245 0.034 Uiso 1 1 calc R U . . .
C11 C 0.64113(15) 0.72784(14) 0.41960(7) 0.0164(2) Uani 1 1 d . . . . .
H11 H 0.641941 0.689100 0.470495 0.020 Uiso 1 1 calc R U . . .
C12 C 0.70419(18) 0.86711(16) 0.42580(9) 0.0261(3) Uani 1 1 d . . . . .
H12A H 0.715056 0.905196 0.376298 0.039 Uiso 1 1 calc R U . . .
H12B H 0.797957 0.862365 0.450116 0.039 Uiso 1 1 calc R U . . .
H12C H 0.640129 0.923409 0.454989 0.039 Uiso 1 1 calc R U . . .
C13 C 0.73638(16) 0.63822(16) 0.37176(8) 0.0225(3) Uani 1 1 d . . . . .
H13A H 0.698873 0.547175 0.372330 0.034 Uiso 1 1 calc R U . . .
H13B H 0.834172 0.638653 0.391533 0.034 Uiso 1 1 calc R U . . .
H13C H 0.736856 0.671665 0.320896 0.034 Uiso 1 1 calc R U . . .

loop_
_atom_site_aniso_label
_atom_site_aniso_U_11
_atom_site_aniso_U_22
_atom_site_aniso_U_33
_atom_site_aniso_U_23
_atom_site_aniso_U_13
_atom_site_aniso_U_12
Au1 0.01354(3) 0.01155(3) 0.01492(3) -0.00063(1) 0.00015(2) -0.00055(2)
S1 0.01550(16) 0.01206(14) 0.02295(14) -0.00170(11) 0.00031(12) 0.00006(12)
P1 0.01441(16) 0.01125(14) 0.01219(13) -0.00029(10) 0.00058(11) 0.00014(12)
C1 0.0159(7) 0.0144(6) 0.0216(6) -0.0002(4) -0.0004(5) -0.0004(5)
C2 0.0242(8) 0.0289(8) 0.0292(7) 0.0079(6) -0.0078(6) -0.0019(6)
C3 0.0214(8) 0.0253(8) 0.0290(7) -0.0042(6) 0.0066(6) -0.0008(6)
C4 0.0220(8) 0.0187(7) 0.0379(8) -0.0016(6) -0.0029(6) -0.0066(6)
C5 0.0207(7) 0.0146(6) 0.0153(5) -0.0001(4) 0.0046(5) 0.0021(5)
C6 0.0262(8) 0.0266(7) 0.0141(5) 0.0007(5) 0.0044(5) 0.0031(6)
C7 0.0202(7) 0.0258(8) 0.0239(6) 0.0023(5) 0.0052(5) 0.0062(6)
C8 0.0190(7) 0.0156(6) 0.0134(5) 0.0015(4) 0.0015(5) 0.0015(5)
C9 0.0260(8) 0.0234(7) 0.0170(6) -0.0009(5) -0.0055(5) 0.0048(6)
C10 0.0321(9) 0.0153(6) 0.0206(6) 0.0046(5) 0.0031(6) -0.0008(6)
C11 0.0157(7) 0.0173(6) 0.0162(5) -0.0020(4) -0.0021(5) -0.0015(5)
C12 0.0237(8) 0.0217(7) 0.0328(7) -0.0071(6) -0.0022(6) -0.0052(6)
C13 0.0169(7) 0.0238(7) 0.0268(7) -0.0048(5) -0.0009(5) 0.0027(6)

loop_
_atom_type_symbol
_atom_type_description
_atom_type_scat_dispersion_real
_atom_type_scat_dispersion_imag
_atom_type_scat_source
C C 0.0033 0.0016 'International Tables Vol C Tables 4.2.6.8 and 6.1.1.4'
H H 0.0000 0.0000 'International Tables Vol C Tables 4.2.6.8 and 6.1.1.4'
Au Au -2.0133 8.8022 'International Tables Vol C Tables 4.2.6.8 and 6.1.1.4'
P P 0.1023 0.0942 'International Tables Vol C Tables 4.2.6.8 and 6.1.1.4'
S S 0.1246 0.1234 'International Tables Vol C Tables 4.2.6.8 and 6.1.1.4'

loop_
_geom_angle_atom_site_label_1
_geom_angle_atom_site_label_2
_geom_angle_atom_site_label_3
_geom_angle
_geom_angle_site_symmetry_1
_geom_angle_site_symmetry_3
_geom_angle_publ_flag
P1 Au1 S1 178.259(11) . . ?
C1 S1 Au1 103.76(5) . . ?
C5 P1 Au1 111.47(5) . . ?
C5 P1 C8 106.92(6) . . ?
C5 P1 C11 106.77(6) . . ?
C8 P1 Au1 113.19(5) . . ?
C11 P1 Au1 111.58(5) . . ?
C11 P1 C8 106.52(6) . . ?
C2 C1 S1 110.75(10) . . ?
C3 C1 S1 110.29(10) . . ?
C3 C1 C2 109.38(13) . . ?
C3 C1 C4 109.76(12) . . ?
C4 C1 S1 106.44(10) . . ?
C4 C1 C2 110.18(12) . . ?
C1 C2 H2A 109.5 . . ?
C1 C2 H2B 109.5 . . ?
C1 C2 H2C 109.5 . . ?
H2A C2 H2B 109.5 . . ?
H2A C2 H2C 109.5 . . ?
H2B C2 H2C 109.5 . . ?
C1 C3 H3A 109.5 . . ?
C1 C3 H3B 109.5 . . ?
C1 C3 H3C 109.5 . . ?
H3A C3 H3B 109.5 . . ?
H3A C3 H3C 109.5 . . ?
H3B C3 H3C 109.5 . . ?
C1 C4 H4A 109.5 . . ?
C1 C4 H4B 109.5 . . ?
C1 C4 H4C 109.5 . . ?
H4A C4 H4B 109.5 . . ?
H4A C4 H4C 109.5 . . ?
H4B C4 H4C 109.5 . . ?
P1 C5 H5 108.4 . . ?
C6 C5 P1 110.59(10) . . ?
C6 C5 H5 108.4 . . ?
C7 C5 P1 110.67(9) . . ?
C7 C5 H5 108.4 . . ?
C7 C5 C6 110.41(12) . . ?
C5 C6 H6A 109.5 . . ?
C5 C6 H6B 109.5 . . ?
C5 C6 H6C 109.5 . . ?
H6A C6 H6B 109.5 . . ?
H6A C6 H6C 109.5 . . ?
H6B C6 H6C 109.5 . . ?
C5 C7 H7A 109.5 . . ?
C5 C7 H7B 109.5 . . ?
C5 C7 H7C 109.5 . . ?
H7A C7 H7B 109.5 . . ?
H7A C7 H7C 109.5 . . ?
H7B C7 H7C 109.5 . . ?
P1 C8 H8 106.6 . . ?
C9 C8 P1 112.18(10) . . ?
C9 C8 H8 106.6 . . ?
C9 C8 C10 109.90(12) . . ?
C10 C8 P1 114.39(9) . . ?
C10 C8 H8 106.6 . . ?
C8 C9 H9A 109.5 . . ?
C8 C9 H9B 109.5 . . ?
C8 C9 H9C 109.5 . . ?
H9A C9 H9B 109.5 . . ?
H9A C9 H9C 109.5 . . ?
H9B C9 H9C 109.5 . . ?
C8 C10 H10A 109.5 . . ?
C8 C10 H10B 109.5 . . ?
C8 C10 H10C 109.5 . . ?
H10A C10 H10B 109.5 . . ?
H10A C10 H10C 109.5 . . ?
H10B C10 H10C 109.5 . . ?
P1 C11 H11 106.8 . . ?
C12 C11 P1 115.09(10) . . ?
C12 C11 H11 106.8 . . ?
C12 C11 C13 110.82(13) . . ?
C13 C11 P1 110.12(9) . . ?
C13 C11 H11 106.8 . . ?
C11 C12 H12A 109.5 . . ?
C11 C12 H12B 109.5 . . ?
C11 C12 H12C 109.5 . . ?
H12A C12 H12B 109.5 . . ?
H12A C12 H12C 109.5 . . ?
H12B C12 H12C 109.5 . . ?
C11 C13 H13A 109.5 . . ?
C11 C13 H13B 109.5 . . ?
C11 C13 H13C 109.5 . . ?
H13A C13 H13B 109.5 . . ?
H13A C13 H13C 109.5 . . ?
H13B C13 H13C 109.5 . . ?

loop_
_geom_bond_atom_site_label_1
_geom_bond_atom_site_label_2
_geom_bond_distance
_geom_bond_site_symmetry_2
_geom_bond_publ_flag
Au1 S1 2.3006(6) . ?
Au1 P1 2.2726(6) . ?
S1 C1 1.8432(15) . ?
P1 C5 1.8383(14) . ?
P1 C8 1.8498(13) . ?
P1 C11 1.8431(15) . ?
C1 C2 1.5306(19) . ?
C1 C3 1.528(2) . ?
C1 C4 1.529(2) . ?
C2 H2A 0.9800 . ?
C2 H2B 0.9800 . ?
C2 H2C 0.9800 . ?
C3 H3A 0.9800 . ?
C3 H3B 0.9800 . ?
C3 H3C 0.9800 . ?
C4 H4A 0.9800 . ?
C4 H4B 0.9800 . ?
C4 H4C 0.9800 . ?
C5 H5 1.0000 . ?
C5 C6 1.5365(18) . ?
C5 C7 1.532(2) . ?
C6 H6A 0.9800 . ?
C6 H6B 0.9800 . ?
C6 H6C 0.9800 . ?
C7 H7A 0.9800 . ?
C7 H7B 0.9800 . ?
C7 H7C 0.9800 . ?
C8 H8 1.0000 . ?
C8 C9 1.5308(19) . ?
C8 C10 1.531(2) . ?
C9 H9A 0.9800 . ?
C9 H9B 0.9800 . ?
C9 H9C 0.9800 . ?
C10 H10A 0.9800 . ?
C10 H10B 0.9800 . ?
C10 H10C 0.9800 . ?
C11 H11 1.0000 . ?
C11 C12 1.523(2) . ?
C11 C13 1.536(2) . ?
C12 H12A 0.9800 . ?
C12 H12B 0.9800 . ?
C12 H12C 0.9800 . ?
C13 H13A 0.9800 . ?
C13 H13B 0.9800 . ?
C13 H13C 0.9800 . ?

loop_
_geom_torsion_atom_site_label_1
_geom_torsion_atom_site_label_2
_geom_torsion_atom_site_label_3
_geom_torsion_atom_site_label_4
_geom_torsion
_geom_torsion_site_symmetry_1
_geom_torsion_site_symmetry_2
_geom_torsion_site_symmetry_3
_geom_torsion_site_symmetry_4
_geom_torsion_publ_flag
Au1 S1 C1 C2 59.76(10) . . . . ?
Au1 S1 C1 C3 -61.47(10) . . . . ?
Au1 S1 C1 C4 179.53(8) . . . . ?
Au1 P1 C5 C6 66.47(11) . . . . ?
Au1 P1 C5 C7 -56.20(10) . . . . ?
Au1 P1 C8 C9 26.26(11) . . . . ?
Au1 P1 C8 C10 152.30(10) . . . . ?
Au1 P1 C11 C12 178.57(9) . . . . ?
Au1 P1 C11 C13 52.45(10) . . . . ?
C5 P1 C8 C9 -96.87(11) . . . . ?
C5 P1 C8 C10 29.17(13) . . . . ?
C5 P1 C11 C12 -59.39(11) . . . . ?
C5 P1 C11 C13 174.49(10) . . . . ?
C8 P1 C5 C6 -169.34(10) . . . . ?
C8 P1 C5 C7 67.99(11) . . . . ?
C8 P1 C11 C12 54.59(11) . . . . ?
C8 P1 C11 C13 -71.53(11) . . . . ?
C11 P1 C5 C6 -55.63(12) . . . . ?
C11 P1 C5 C7 -178.30(9) . . . . ?
C11 P1 C8 C9 149.25(10) . . . . ?
C11 P1 C8 C10 -84.71(12) . . . . ?
